data_4108881
loop_
_publ_author_name
'Gregory J. Halder'
'Karena W. Chapman'
'Suzanne M. Neville'
'Boujemaa Moubaraki'
'Keith S. Murray'
'Jean-Fran\,cois L\'etard'
'Cameron J. Kepert'

_publ_contact_author_address
; 
School of Chemistry
University of Sydney
NSW 2006
Australia
;
_publ_contact_author_email c.kepert@chem.usyd.edu.au
_publ_contact_author_fax +61-2-9351-3329
_publ_contact_author_name 'Prof. Cameron J. Kepert'
_publ_contact_author_phone +61-2-9351-5741
_publ_section_title
;
 Elucidating the Mechanism of a Two-Step Spin Transition in a Nanoporous
 Metal-Organic Framework
;
_journal_name_full 'Journal of the American Chemical Society'
_journal_page_first 17552
_journal_page_last 17562
_journal_paper_doi 10.1021/ja8068038
_journal_volume 130
_journal_year 2008
_chemical_formula_moiety 'C26 H24 Fe N6 S2, 3(C3 H6 O)'
_chemical_formula_sum 'C35 H42 Fe N6 O3 S2'
_chemical_formula_weight 714.72
_chemical_name_systematic
; 
 ? 
;
_space_group_IT_number 18
_symmetry_cell_setting orthorhombic
_symmetry_Int_Tables_number 18
_symmetry_space_group_name_Hall 'P 2 2ab'
_symmetry_space_group_name_H-M 'P 21 21 2'
_atom_sites_solution_hydrogens geom
_atom_sites_solution_primary direct
_atom_sites_solution_secondary difmap
_audit_creation_method SHELXL-97
_cell_angle_alpha 90.00
_cell_angle_beta 90.00
_cell_angle_gamma 90.00
_cell_formula_units_Z 4
_cell_length_a 14.8646(18)
_cell_length_b 14.9069(18)
_cell_length_c 16.747(2)
_cell_measurement_reflns_used 4024
_cell_measurement_temperature 100(2)
_cell_measurement_theta_max 26.838
_cell_measurement_theta_min 2.433
_cell_volume 3710.9(8)
_computing_cell_refinement 'SMART (BrukerAXS, 1997)'
_computing_data_collection 'SMART (BrukerAXS, 1997)'
_computing_data_reduction 'SAINT+ (BrukerAXS, 1997)'
_computing_molecular_graphics 'XPMA/ZORTEP, Webalb Viewer Pro 3.7'
_computing_publication_material XCIF
_computing_structure_refinement 'SHELXL-97 (Sheldrick, 1997)'
_computing_structure_solution 'SHELXS-97 (Sheldrick, 1990)'
_diffrn_ambient_temperature 100(2)
_diffrn_measured_fraction_theta_full 0.988
_diffrn_measured_fraction_theta_max 0.986
_diffrn_measurement_device_type 'Bruker AXS 1000 CCD'
_diffrn_measurement_method \w
_diffrn_radiation_monochromator graphite
_diffrn_radiation_source 'fine-focus sealed tube'
_diffrn_radiation_type MoK\a
_diffrn_radiation_wavelength 0.71073
_diffrn_reflns_av_R_equivalents 0.0307
_diffrn_reflns_av_sigmaI/netI 0.0568
_diffrn_reflns_limit_h_max 19
_diffrn_reflns_limit_h_min -19
_diffrn_reflns_limit_k_max 19
_diffrn_reflns_limit_k_min -16
_diffrn_reflns_limit_l_max 22
_diffrn_reflns_limit_l_min -22
_diffrn_reflns_number 29402
_diffrn_reflns_theta_full 28.00
_diffrn_reflns_theta_max 28.04
_diffrn_reflns_theta_min 1.22
_exptl_absorpt_coefficient_mu 0.560
_exptl_absorpt_correction_T_max 0.925
_exptl_absorpt_correction_T_min 0.684
_exptl_absorpt_correction_type empirical
_exptl_absorpt_process_details 'SADABS, Bruker 1995'
_exptl_crystal_colour yellow
_exptl_crystal_density_diffrn 1.279
_exptl_crystal_description 'rectangular rods'
_exptl_crystal_F_000 1504
_exptl_crystal_size_max 0.41
_exptl_crystal_size_mid 0.16
_exptl_crystal_size_min 0.14
_refine_diff_density_max 0.674
_refine_diff_density_min -0.541
_refine_diff_density_rms 0.113
_refine_ls_abs_structure_details 'Flack H D (1983), Acta Cryst. A39, 876-881'
_refine_ls_abs_structure_Flack 0.00
_refine_ls_extinction_method none
_refine_ls_goodness_of_fit_ref 1.145
_refine_ls_hydrogen_treatment constr
_refine_ls_matrix_type full
_refine_ls_number_parameters 239
_refine_ls_number_reflns 8720
_refine_ls_number_restraints 126
_refine_ls_restrained_S_all 1.180
_refine_ls_R_factor_all 0.1027
_refine_ls_R_factor_gt 0.0777
_refine_ls_shift/su_max 0.000
_refine_ls_shift/su_mean 0.000
_refine_ls_structure_factor_coef Fsqd
_refine_ls_weighting_details 'calc w=1/[\s^2^(Fo^2^)+(0.0209P)^2^+16.7306P] where P=(Fo^2^+2Fc^2^)/3'
_refine_ls_weighting_scheme calc
_refine_ls_wR_factor_gt 0.1700
_refine_ls_wR_factor_ref 0.1843
_reflns_number_gt 7093
_reflns_number_total 8720
_reflns_threshold_expression >2sigma(I)
_cod_data_source_file ja8068038_si_002_3.cif
_cod_data_source_block SCOF-4(Ac)-100
_cod_original_cell_volume 3710.8(8)
_cod_database_code 4108881

loop_
_symmetry_equiv_pos_as_xyz
'x, y, z'
'-x, -y, z'
'-x+1/2, y+1/2, -z'
'x+1/2, -y+1/2, -z'

loop_
_atom_site_label
_atom_site_type_symbol
_atom_site_fract_x
_atom_site_fract_y
_atom_site_fract_z
_atom_site_U_iso_or_equiv
_atom_site_adp_type
_atom_site_occupancy
_atom_site_symmetry_multiplicity
_atom_site_calc_flag
_atom_site_refinement_flags
_atom_site_disorder_assembly
_atom_site_disorder_group
Fe1 Fe 0.5000 0.0000 0.50125(12) 0.0198(3) Uani 1 2 d S . .
Fe2 Fe 0.0000 0.5000 -0.00027(11) 0.0150(3) Uani 1 2 d S . .
S25 S 0.6997(2) 0.2563(2) 0.5082(2) 0.0509(8) Uani 1 1 d . . .
S26 S 0.24615(17) 0.70114(17) 0.00297(18) 0.0347(5) Uani 1 1 d . . .
N25 N 0.5936(6) 0.1011(5) 0.5062(5) 0.0266(7) Uani 1 1 d . . .
N26 N 0.0967(5) 0.5904(5) 0.0018(6) 0.0266(7) Uani 1 1 d . . .
C25 C 0.6373(6) 0.1649(5) 0.5017(5) 0.0234(9) Uani 1 1 d . . .
C26 C 0.1589(6) 0.6378(5) 0.0063(5) 0.0234(9) Uani 1 1 d . . .
N3 N -0.0618(6) 0.5675(5) -0.0855(4) 0.0233(5) Uani 1 1 d D . .
C13 C -0.0590(6) 0.6578(5) -0.0835(5) 0.0265(5) Uani 1 1 d D . .
H13 H -0.0274 0.6866 -0.0414 0.032 Uiso 1 1 calc R . .
C14 C -0.1015(7) 0.7106(6) -0.1420(4) 0.0330(6) Uani 1 1 d D . .
H14 H -0.0991 0.7742 -0.1388 0.040 Uiso 1 1 calc R . .
C15 C -0.1478(7) 0.6686(7) -0.2052(5) 0.0332(9) Uani 1 1 d D . .
C16 C -0.1461(7) 0.5762(6) -0.2071(5) 0.0330(6) Uani 1 1 d D . .
H16 H -0.1735 0.5454 -0.2504 0.040 Uiso 1 1 calc R . .
C17 C -0.1041(6) 0.5271(5) -0.1457(5) 0.0265(5) Uani 1 1 d D . .
H17 H -0.1060 0.4634 -0.1473 0.032 Uiso 1 1 calc R . .
N4 N -0.4269(6) 0.9260(5) -0.4062(4) 0.0233(5) Uani 1 1 d D . .
C18 C -0.3864(6) 0.9595(6) -0.3431(4) 0.0265(5) Uani 1 1 d D . .
H18 H -0.3872 1.0229 -0.3371 0.032 Uiso 1 1 calc R . .
C19 C -0.3416(7) 0.9093(6) -0.2832(5) 0.0330(6) Uani 1 1 d D . .
H19 H -0.3137 0.9380 -0.2391 0.040 Uiso 1 1 calc R . .
C20 C -0.3400(8) 0.8183(6) -0.2912(5) 0.0332(9) Uani 1 1 d D . .
C21 C -0.3795(7) 0.7835(7) -0.3590(4) 0.0330(6) Uani 1 1 d D . .
H21 H -0.3766 0.7205 -0.3675 0.040 Uiso 1 1 calc R . .
C22 C -0.4223(7) 0.8349(6) -0.4146(5) 0.0265(5) Uani 1 1 d D . .
H22 H -0.4494 0.8070 -0.4597 0.032 Uiso 1 1 calc R . .
C23 C -0.1963(8) 0.7365(8) -0.2680(5) 0.0423(12) Uani 1 1 d . . .
H23A H -0.1613 0.7927 -0.2737 0.051 Uiso 1 1 calc R . .
H23B H -0.2025 0.7081 -0.3211 0.051 Uiso 1 1 calc R . .
C24 C -0.2872(8) 0.7548(8) -0.2316(5) 0.0423(12) Uani 1 1 d . . .
H24A H -0.2803 0.7844 -0.1791 0.051 Uiso 1 1 calc R . .
H24B H -0.3205 0.6980 -0.2239 0.051 Uiso 1 1 calc R . .
N1 N 0.4222(5) 0.0685(5) 0.4081(4) 0.0233(5) Uani 1 1 d D . .
C1 C 0.4603(6) 0.1218(6) 0.3534(5) 0.0265(5) Uani 1 1 d D . .
H1 H 0.5236 0.1306 0.3546 0.032 Uiso 1 1 calc R . .
C2 C 0.4089(6) 0.1652(7) 0.2938(5) 0.0330(6) Uani 1 1 d D . .
H2 H 0.4386 0.2015 0.2553 0.040 Uiso 1 1 calc R . .
C3 C 0.3191(6) 0.1564(7) 0.2904(5) 0.0332(9) Uani 1 1 d D . .
C4 C 0.2760(6) 0.1044(7) 0.3461(4) 0.0330(6) Uani 1 1 d D . .
H4 H 0.2126 0.0967 0.3452 0.040 Uiso 1 1 calc R . .
C5 C 0.3293(5) 0.0632(6) 0.4041(5) 0.0265(5) Uani 1 1 d D . .
H5 H 0.2995 0.0289 0.4440 0.032 Uiso 1 1 calc R . .
N2 N 0.0730(6) 0.4314(5) 0.0841(4) 0.0233(5) Uani 1 1 d D . .
C6 C 0.1598(6) 0.4240(6) 0.0802(5) 0.0265(5) Uani 1 1 d D . .
H6 H 0.1895 0.4505 0.0359 0.032 Uiso 1 1 calc R . .
C7 C 0.2128(7) 0.3794(7) 0.1371(5) 0.0330(6) Uani 1 1 d D . .
H7 H 0.2764 0.3764 0.1321 0.040 Uiso 1 1 calc R . .
C8 C 0.1683(6) 0.3399(7) 0.2008(5) 0.0332(9) Uani 1 1 d D . .
C9 C 0.0763(6) 0.3456(7) 0.2027(5) 0.0330(6) Uani 1 1 d D . .
H9 H 0.0447 0.3152 0.2440 0.040 Uiso 1 1 calc R . .
C10 C 0.0273(6) 0.3943(6) 0.1466(5) 0.0265(5) Uani 1 1 d D . .
H10 H -0.0360 0.4014 0.1516 0.032 Uiso 1 1 calc R . .
C11 C 0.2771(8) 0.2081(8) 0.2283(5) 0.0423(12) Uani 1 1 d . . .
H11A H 0.2359 0.1686 0.1980 0.051 Uiso 1 1 calc R . .
H11B H 0.3241 0.2294 0.1910 0.051 Uiso 1 1 calc R . .
C12 C 0.2215(8) 0.2929(8) 0.2603(5) 0.0423(12) Uani 1 1 d . . .
H12A H 0.1807 0.2724 0.3034 0.051 Uiso 1 1 calc R . .
H12B H 0.2644 0.3360 0.2843 0.051 Uiso 1 1 calc R . .
O50A O 0.0448(18) -0.0848(19) 0.6613(12) 0.089(4) Uiso 0.298(10) 1 d PD A 1
C50A C 0.0827(11) -0.0740(10) 0.5967(11) 0.053(4) Uiso 0.298(10) 1 d PD A 1
C51A C 0.1615(8) -0.0165(8) 0.5895(7) 0.055(3) Uiso 0.298(10) 1 d PD A 1
H51A H 0.1615 0.0275 0.6330 0.083 Uiso 0.298(10) 1 calc PR A 1
H51B H 0.1598 0.0148 0.5381 0.083 Uiso 0.298(10) 1 calc PR A 1
H51C H 0.2161 -0.0532 0.5927 0.083 Uiso 0.298(10) 1 calc PR A 1
C52A C 0.0546(9) -0.1446(8) 0.5401(8) 0.069(4) Uiso 0.298(10) 1 d PD A 1
H52A H -0.0031 -0.1700 0.5573 0.104 Uiso 0.298(10) 1 calc PR A 1
H52B H 0.1002 -0.1921 0.5387 0.104 Uiso 0.298(10) 1 calc PR A 1
H52C H 0.0479 -0.1186 0.4867 0.104 Uiso 0.298(10) 1 calc PR A 1
O50B O 0.0954(11) -0.0369(10) 0.4741(8) 0.089(4) Uiso 0.702(10) 1 d PD A 2
C50B C 0.0964(11) -0.0615(10) 0.5446(9) 0.053(4) Uiso 0.702(10) 1 d PD A 2
C51B C 0.1615(8) -0.0165(8) 0.5895(7) 0.055(3) Uiso 0.702(10) 1 d PD A 2
H51D H 0.1745 0.0416 0.5648 0.083 Uiso 0.702(10) 1 calc PR A 2
H51E H 0.2166 -0.0526 0.5915 0.083 Uiso 0.702(10) 1 calc PR A 2
H51F H 0.1390 -0.0071 0.6439 0.083 Uiso 0.702(10) 1 calc PR A 2
C52B C 0.0546(9) -0.1446(8) 0.5401(8) 0.069(4) Uiso 0.702(10) 1 d PD A 2
H52D H 0.0109 -0.1443 0.4963 0.104 Uiso 0.702(10) 1 calc PR A 2
H52E H 0.0234 -0.1570 0.5905 0.104 Uiso 0.702(10) 1 calc PR A 2
H52F H 0.0998 -0.1912 0.5304 0.104 Uiso 0.702(10) 1 calc PR A 2
O40A O -0.0451(17) 0.0455(17) -0.0133(13) 0.074(3) Uiso 0.306(9) 1 d PD B 3
C40A C -0.0748(15) 0.0928(17) 0.0402(14) 0.034(3) Uiso 0.306(9) 1 d PD B 3
C41A C -0.0095(10) 0.1550(9) 0.0593(8) 0.075(4) Uiso 0.306(9) 1 d PD B 3
H41A H 0.0365 0.1558 0.0174 0.113 Uiso 0.306(9) 1 calc PR B 3
H41B H 0.0183 0.1388 0.1104 0.113 Uiso 0.306(9) 1 calc PR B 3
H41C H -0.0370 0.2146 0.0637 0.113 Uiso 0.306(9) 1 calc PR B 3
C42A C -0.1520(8) 0.0580(9) 0.0756(7) 0.063(3) Uiso 0.306(9) 1 d PD B 3
H42A H -0.1757 0.0091 0.0426 0.094 Uiso 0.306(9) 1 calc PR B 3
H42B H -0.1974 0.1053 0.0803 0.094 Uiso 0.306(9) 1 calc PR B 3
H42C H -0.1373 0.0350 0.1288 0.094 Uiso 0.306(9) 1 calc PR B 3
O40B O -0.0400(10) 0.0459(9) 0.1505(7) 0.074(3) Uiso 0.694(9) 1 d PD . 4
C40B C -0.0640(8) 0.0830(8) 0.0896(7) 0.034(3) Uiso 0.694(9) 1 d PD B 4
C41B C -0.0095(10) 0.1550(9) 0.0593(8) 0.075(4) Uiso 0.694(9) 1 d PD B 4
H41D H 0.0508 0.1513 0.0826 0.113 Uiso 0.694(9) 1 calc PR B 4
H41E H -0.0370 0.2126 0.0736 0.113 Uiso 0.694(9) 1 calc PR B 4
H41F H -0.0053 0.1502 0.0011 0.113 Uiso 0.694(9) 1 calc PR B 4
C42B C -0.1520(8) 0.0580(9) 0.0756(7) 0.063(3) Uiso 0.694(9) 1 d PD B 4
H42D H -0.1645 0.0013 0.1031 0.094 Uiso 0.694(9) 1 calc PR B 4
H42E H -0.1614 0.0503 0.0181 0.094 Uiso 0.694(9) 1 calc PR B 4
H42F H -0.1926 0.1046 0.0957 0.094 Uiso 0.694(9) 1 calc PR B 4
O30 O 0.5571(12) 0.6205(11) 0.2120(11) 0.072(5) Uiso 0.50 1 d PD . .
C30 C 0.5211(12) 0.5485(12) 0.1974(12) 0.042(3) Uiso 0.50 1 d PD . .
C31 C 0.4171(6) 0.5391(7) 0.1799(6) 0.038(2) Uiso 1 1 d D . .
H31A H 0.3864 0.5947 0.1949 0.057 Uiso 1 1 calc R . .
H31B H 0.3925 0.4891 0.2110 0.057 Uiso 1 1 calc R . .
H31C H 0.4079 0.5275 0.1229 0.057 Uiso 1 1 calc R . .
O60 O 0.1365(9) -0.0500(11) 0.3167(11) 0.066(5) Uiso 0.50 1 d PD . .
C60 C 0.0622(11) -0.0182(10) 0.3155(14) 0.042(3) Uiso 0.50 1 d PD . .
C61 C -0.0249(8) -0.0750(10) 0.3073(11) 0.087(5) Uiso 1 1 d D . .
H61A H -0.0094 -0.1389 0.3078 0.130 Uiso 1 1 calc R . .
H61B H -0.0550 -0.0602 0.2570 0.130 Uiso 1 1 calc R . .
H61C H -0.0653 -0.0618 0.3521 0.130 Uiso 1 1 calc R . .

loop_
_atom_site_aniso_label
_atom_site_aniso_U_11
_atom_site_aniso_U_22
_atom_site_aniso_U_33
_atom_site_aniso_U_23
_atom_site_aniso_U_13
_atom_site_aniso_U_12
Fe1 0.0245(14) 0.0238(14) 0.0111(5) 0.000 0.000 0.0072(6)
Fe2 0.0145(12) 0.0198(13) 0.0107(5) 0.000 0.000 0.0054(5)
S25 0.069(2) 0.0387(15) 0.0450(15) 0.0023(14) 0.0043(16) -0.0216(12)
S26 0.0368(14) 0.0381(12) 0.0292(9) -0.0091(13) 0.0070(12) -0.0151(10)
N25 0.030(4) 0.026(3) 0.0243(17) 0.005(3) -0.003(3) 0.0100(13)
N26 0.030(4) 0.026(3) 0.0243(17) 0.005(3) -0.003(3) 0.0100(13)
C25 0.037(4) 0.022(3) 0.0110(17) 0.000(3) 0.004(3) 0.0049(17)
C26 0.037(4) 0.022(3) 0.0110(17) 0.000(3) 0.004(3) 0.0049(17)
N3 0.038(3) 0.0166(19) 0.0152(9) 0.0011(15) 0.0030(17) 0.0095(9)
C13 0.033(2) 0.0253(18) 0.0212(10) 0.0052(13) 0.0005(14) 0.0108(10)
C14 0.039(2) 0.042(2) 0.0175(10) 0.0064(15) -0.0024(14) 0.0164(12)
C15 0.038(3) 0.044(3) 0.0174(13) -0.001(2) -0.009(2) 0.0183(16)
C16 0.039(2) 0.042(2) 0.0175(10) 0.0064(15) -0.0024(14) 0.0164(12)
C17 0.033(2) 0.0253(18) 0.0212(10) 0.0052(13) 0.0005(14) 0.0108(10)
N4 0.038(3) 0.0166(19) 0.0152(9) 0.0011(15) 0.0030(17) 0.0095(9)
C18 0.033(2) 0.0253(18) 0.0212(10) 0.0052(13) 0.0005(14) 0.0108(10)
C19 0.039(2) 0.042(2) 0.0175(10) 0.0064(15) -0.0024(14) 0.0164(12)
C20 0.038(3) 0.044(3) 0.0174(13) -0.001(2) -0.009(2) 0.0183(16)
C21 0.039(2) 0.042(2) 0.0175(10) 0.0064(15) -0.0024(14) 0.0164(12)
C22 0.033(2) 0.0253(18) 0.0212(10) 0.0052(13) 0.0005(14) 0.0108(10)
C23 0.058(4) 0.051(3) 0.0178(15) 0.002(2) -0.015(2) 0.025(2)
C24 0.058(4) 0.051(3) 0.0178(15) 0.002(2) -0.015(2) 0.025(2)
N1 0.038(3) 0.0166(19) 0.0152(9) 0.0011(15) 0.0030(17) 0.0095(9)
C1 0.033(2) 0.0253(18) 0.0212(10) 0.0052(13) 0.0005(14) 0.0108(10)
C2 0.039(2) 0.042(2) 0.0175(10) 0.0064(15) -0.0024(14) 0.0164(12)
C3 0.038(3) 0.044(3) 0.0174(13) -0.001(2) -0.009(2) 0.0183(16)
C4 0.039(2) 0.042(2) 0.0175(10) 0.0064(15) -0.0024(14) 0.0164(12)
C5 0.033(2) 0.0253(18) 0.0212(10) 0.0052(13) 0.0005(14) 0.0108(10)
N2 0.038(3) 0.0166(19) 0.0152(9) 0.0011(15) 0.0030(17) 0.0095(9)
C6 0.033(2) 0.0253(18) 0.0212(10) 0.0052(13) 0.0005(14) 0.0108(10)
C7 0.039(2) 0.042(2) 0.0175(10) 0.0064(15) -0.0024(14) 0.0164(12)
C8 0.038(3) 0.044(3) 0.0174(13) -0.001(2) -0.009(2) 0.0183(16)
C9 0.039(2) 0.042(2) 0.0175(10) 0.0064(15) -0.0024(14) 0.0164(12)
C10 0.033(2) 0.0253(18) 0.0212(10) 0.0052(13) 0.0005(14) 0.0108(10)
C11 0.058(4) 0.051(3) 0.0178(15) 0.002(2) -0.015(2) 0.025(2)
C12 0.058(4) 0.051(3) 0.0178(15) 0.002(2) -0.015(2) 0.025(2)

loop_
_atom_type_symbol
_atom_type_description
_atom_type_scat_dispersion_real
_atom_type_scat_dispersion_imag
_atom_type_scat_source
C C 0.0033 0.0016 'International Tables Vol C Tables 4.2.6.8 and 6.1.1.4'
H H 0.0000 0.0000 'International Tables Vol C Tables 4.2.6.8 and 6.1.1.4'
N N 0.0061 0.0033 'International Tables Vol C Tables 4.2.6.8 and 6.1.1.4'
O O 0.0106 0.0060 'International Tables Vol C Tables 4.2.6.8 and 6.1.1.4'
S S 0.1246 0.1234 'International Tables Vol C Tables 4.2.6.8 and 6.1.1.4'
Fe Fe 0.3463 0.8444 'International Tables Vol C Tables 4.2.6.8 and 6.1.1.4'

loop_
_geom_angle_atom_site_label_1
_geom_angle_atom_site_label_2
_geom_angle_atom_site_label_3
_geom_angle
_geom_angle_site_symmetry_1
_geom_angle_site_symmetry_3
N25 Fe1 N25 175.4(5) 2_655 .
N25 Fe1 N4 86.5(4) 2_655 1_646
N25 Fe1 N4 90.3(3) . 1_646
N25 Fe1 N4 90.3(3) 2_655 2_566
N25 Fe1 N4 86.5(4) . 2_566
N4 Fe1 N4 90.0(4) 1_646 2_566
N25 Fe1 N1 92.6(3) 2_655 2_655
N25 Fe1 N1 90.7(3) . 2_655
N4 Fe1 N1 90.4(2) 1_646 2_655
N4 Fe1 N1 177.2(3) 2_566 2_655
N25 Fe1 N1 90.7(3) 2_655 .
N25 Fe1 N1 92.6(3) . .
N4 Fe1 N1 177.2(3) 1_646 .
N4 Fe1 N1 90.4(2) 2_566 .
N1 Fe1 N1 89.4(4) 2_655 .
N26 Fe2 N26 178.0(6) . 2_565
N26 Fe2 N3 91.2(4) . 2_565
N26 Fe2 N3 90.2(4) 2_565 2_565
N26 Fe2 N3 90.2(4) . .
N26 Fe2 N3 91.2(4) 2_565 .
N3 Fe2 N3 87.4(4) 2_565 .
N26 Fe2 N2 91.9(4) . 2_565
N26 Fe2 N2 86.7(4) 2_565 2_565
N3 Fe2 N2 175.9(4) 2_565 2_565
N3 Fe2 N2 89.9(2) . 2_565
N26 Fe2 N2 86.7(4) . .
N26 Fe2 N2 91.9(4) 2_565 .
N3 Fe2 N2 89.9(2) 2_565 .
N3 Fe2 N2 175.9(4) . .
N2 Fe2 N2 93.1(4) 2_565 .
C25 N25 Fe1 169.7(8) . .
C26 N26 Fe2 173.6(8) . .
N25 C25 S25 172.5(9) . .
N26 C26 S26 174.1(10) . .
C17 N3 C13 119.0(7) . .
C17 N3 Fe2 122.5(6) . .
C13 N3 Fe2 118.5(6) . .
N3 C13 C14 121.9(8) . .
N3 C13 H13 119.0 . .
C14 C13 H13 119.0 . .
C13 C14 C15 119.6(8) . .
C13 C14 H14 120.2 . .
C15 C14 H14 120.2 . .
C16 C15 C14 116.9(8) . .
C16 C15 C23 127.9(8) . .
C14 C15 C23 115.2(8) . .
C15 C16 C17 120.7(8) . .
C15 C16 H16 119.6 . .
C17 C16 H16 119.6 . .
N3 C17 C16 121.8(8) . .
N3 C17 H17 119.1 . .
C16 C17 H17 119.1 . .
C18 N4 C22 116.0(7) . .
C18 N4 Fe1 127.2(6) . 1_464
C22 N4 Fe1 116.9(6) . 1_464
N4 C18 C19 125.6(8) . .
N4 C18 H18 117.2 . .
C19 C18 H18 117.2 . .
C20 C19 C18 117.7(8) . .
C20 C19 H19 121.2 . .
C18 C19 H19 121.2 . .
C19 C20 C21 116.5(8) . .
C19 C20 C24 122.8(8) . .
C21 C20 C24 120.3(8) . .
C22 C21 C20 123.4(9) . .
C22 C21 H21 118.3 . .
C20 C21 H21 118.3 . .
C21 C22 N4 120.7(8) . .
C21 C22 H22 119.6 . .
N4 C22 H22 119.6 . .
C24 C23 C15 104.4(8) . .
C24 C23 H23A 110.9 . .
C15 C23 H23A 110.9 . .
C24 C23 H23B 110.9 . .
C15 C23 H23B 110.9 . .
H23A C23 H23B 108.9 . .
C23 C24 C20 107.3(8) . .
C23 C24 H24A 110.2 . .
C20 C24 H24A 110.2 . .
C23 C24 H24B 110.2 . .
C20 C24 H24B 110.2 . .
H24A C24 H24B 108.5 . .
C1 N1 C5 115.0(7) . .
C1 N1 Fe1 122.7(6) . .
C5 N1 Fe1 122.3(5) . .
N1 C1 C2 121.8(8) . .
N1 C1 H1 119.1 . .
C2 C1 H1 119.1 . .
C3 C2 C1 121.5(8) . .
C3 C2 H2 119.3 . .
C1 C2 H2 119.3 . .
C2 C3 C4 119.4(8) . .
C2 C3 C11 114.2(9) . .
C4 C3 C11 126.3(9) . .
C3 C4 C5 117.2(8) . .
C3 C4 H4 121.4 . .
C5 C4 H4 121.4 . .
N1 C5 C4 125.1(8) . .
N1 C5 H5 117.5 . .
C4 C5 H5 117.5 . .
C6 N2 C10 120.0(7) . .
C6 N2 Fe2 122.2(6) . .
C10 N2 Fe2 117.8(6) . .
N2 C6 C7 124.4(8) . .
N2 C6 H6 117.8 . .
C7 C6 H6 117.8 . .
C8 C7 C6 117.1(8) . .
C8 C7 H7 121.4 . .
C6 C7 H7 121.4 . .
C9 C8 C7 117.9(8) . .
C9 C8 C12 123.8(9) . .
C7 C8 C12 118.3(9) . .
C8 C9 C10 122.5(8) . .
C8 C9 H9 118.7 . .
C10 C9 H9 118.7 . .
N2 C10 C9 117.9(8) . .
N2 C10 H10 121.0 . .
C9 C10 H10 121.0 . .
C3 C11 C12 113.9(7) . .
C3 C11 H11A 108.8 . .
C12 C11 H11A 108.8 . .
C3 C11 H11B 108.8 . .
C12 C11 H11B 108.8 . .
H11A C11 H11B 107.7 . .
C8 C12 C11 115.6(7) . .
C8 C12 H12A 108.4 . .
C11 C12 H12A 108.4 . .
C8 C12 H12B 108.4 . .
C11 C12 H12B 108.4 . .
H12A C12 H12B 107.4 . .
O50A C50A C51A 121.2(13) . .
O50A C50A C52A 110.0(12) . .
C51A C50A C52A 126.4(12) . .
C50A C51A H51A 109.5 . .
C50A C51A H51B 109.5 . .
H51A C51A H51B 109.5 . .
C50A C51A H51C 109.5 . .
H51A C51A H51C 109.5 . .
H51B C51A H51C 109.5 . .
C50A C52A H52A 109.5 . .
C50A C52A H52B 109.5 . .
H52A C52A H52B 109.5 . .
C50A C52A H52C 109.5 . .
H52A C52A H52C 109.5 . .
H52B C52A H52C 109.5 . .
O40A C40A C41A 107.6(17) . .
O40A C40A C42A 113.2(17) . .
C41A C40A C42A 137.1(16) . .
C40A C41A H41A 109.5 . .
C40A C41A H41B 109.5 . .
H41A C41A H41B 109.5 . .
C40A C41A H41C 109.5 . .
H41A C41A H41C 109.5 . .
H41B C41A H41C 109.5 . .
C40A C42A H42A 109.5 . .
C40A C42A H42B 109.5 . .
H42A C42A H42B 109.5 . .
C40A C42A H42C 109.5 . .
H42A C42A H42C 109.5 . .
H42B C42A H42C 109.5 . .
C40B O40B O40B 122.5(9) . 2
O30 C30 C31 122.8(18) . .
O30 C30 C31 119.6(17) . 2_665
C31 C30 C31 116.7(12) . 2_665
C30 C31 H31A 109.5 . .
C30 C31 H31B 109.5 . .
H31A C31 H31B 109.5 . .
C30 C31 H31C 109.5 . .
H31A C31 H31C 109.5 . .
H31B C31 H31C 109.5 . .
O60 C60 C61 134.8(16) . 2
O60 C60 C61 123.5(15) . .
C61 C60 C61 100.9(15) 2 .
C60 C61 H61A 109.5 . .
C60 C61 H61B 109.5 . .
H61A C61 H61B 109.5 . .
C60 C61 H61C 109.5 . .
H61A C61 H61C 109.5 . .
H61B C61 H61C 109.5 . .

loop_
_geom_bond_atom_site_label_1
_geom_bond_atom_site_label_2
_geom_bond_distance
_geom_bond_site_symmetry_2
Fe1 N25 2.053(7) 2_655
Fe1 N25 2.053(7) .
Fe1 N4 2.191(7) 1_646
Fe1 N4 2.191(7) 2_566
Fe1 N1 2.193(7) 2_655
Fe1 N1 2.193(7) .
Fe2 N26 1.970(7) .
Fe2 N26 1.970(7) 2_565
Fe2 N3 1.973(7) 2_565
Fe2 N3 1.973(7) .
Fe2 N2 2.054(7) 2_565
Fe2 N2 2.054(7) .
S25 C25 1.651(9) .
S26 C26 1.605(9) .
N25 C25 1.155(12) .
N26 C26 1.167(11) .
N3 C17 1.333(10) .
N3 C13 1.346(10) .
C13 C14 1.406(9) .
C13 H13 0.9500 .
C14 C15 1.409(11) .
C14 H14 0.9500 .
C15 C16 1.378(11) .
C15 C23 1.628(13) .
C16 C17 1.408(9) .
C16 H16 0.9500 .
C17 H17 0.9500 .
N4 C18 1.315(10) .
N4 C22 1.367(10) .
N4 Fe1 2.191(7) 1_464
C18 C19 1.418(9) .
C18 H18 0.9500 .
C19 C20 1.363(11) .
C19 H19 0.9500 .
C20 C21 1.380(11) .
C20 C24 1.582(12) .
C21 C22 1.363(9) .
C21 H21 0.9500 .
C22 H22 0.9500 .
C23 C24 1.508(16) .
C23 H23A 0.9900 .
C23 H23B 0.9900 .
C24 H24A 0.9900 .
C24 H24B 0.9900 .
N1 C1 1.339(10) .
N1 C5 1.385(10) .
C1 C2 1.413(9) .
C1 H1 0.9500 .
C2 C3 1.342(11) .
C2 H2 0.9500 .
C3 C4 1.372(11) .
C3 C11 1.438(12) .
C4 C5 1.396(9) .
C4 H4 0.9500 .
C5 H5 0.9500 .
N2 C6 1.297(10) .
N2 C10 1.364(10) .
C6 C7 1.403(9) .
C6 H6 0.9500 .
C7 C8 1.387(11) .
C7 H7 0.9500 .
C8 C9 1.371(11) .
C8 C12 1.453(12) .
C9 C10 1.393(9) .
C9 H9 0.9500 .
C10 H10 0.9500 .
C11 C12 1.603(13) .
C11 H11A 0.9900 .
C11 H11B 0.9900 .
C12 H12A 0.9900 .
C12 H12B 0.9900 .
O50A C50A 1.230(12) .
C50A C51A 1.455(12) .
C50A C52A 1.478(12) .
C51A H51A 0.9800 .
C51A H51B 0.9800 .
C51A H51C 0.9800 .
C52A H52A 0.9800 .
C52A H52B 0.9800 .
C52A H52C 0.9800 .
O50B C50B 1.235(13) .
O40A C40A 1.223(16) .
C40A C41A 1.379(15) .
C40A C42A 1.392(15) .
C41A H41A 0.9800 .
C41A H41B 0.9800 .
C41A H41C 0.9800 .
C42A H42A 0.9800 .
C42A H42B 0.9800 .
C42A H42C 0.9800 .
O40B C40B 1.214(12) .
O40B O40B 1.81(3) 2
O30 C30 1.224(17) .
C30 C31 1.581(17) .
C30 C31 1.62(2) 2_665
C31 H31A 0.9800 .
C31 H31B 0.9800 .
C31 H31C 0.9800 .
O60 C60 1.203(13) .
C60 C61 1.503(15) 2
C60 C61 1.553(14) .
C61 H61A 0.9800 .
C61 H61B 0.9800 .
C61 H61C 0.9800 .

loop_
_geom_torsion_atom_site_label_1
_geom_torsion_atom_site_label_2
_geom_torsion_atom_site_label_3
_geom_torsion_atom_site_label_4
_geom_torsion
_geom_torsion_site_symmetry_3
_geom_torsion_site_symmetry_4
C5 N1 N4 C22 72.1(8) 1_646 1_646
C6 N2 N3 C13 -76.2(9) . .
